data_7720427
loop_
_publ_author_name
'Rosner, Alexander'
'Geisler, Heiko'
'Hejl, Michaela'
'Gradl, Mathias'
'Legin, Anton A.'
'Prado-Roller, Alexander'
'Jakupec, Michael A.'
'Heffeter, Petra'
'Berger, Walter'
'Keppler, Bernhard K.'
'Kandioller, Wolfgang'

_publ_section_title
;
 Naphthoquinone-derived tridentate Ru(II) and Os(II) organometallics with
 exceptional cytotoxicity: synthesis, characterization, stability in
 aqueous solution and biological <i>in vitro</i> evaluation.
;
_journal_issue 5
_journal_name_full 'Dalton transactions (Cambridge, England : 2003)'
_journal_page_first 2254
_journal_page_last 2268
_journal_paper_doi 10.1039/d5dt01649e
_journal_volume 55
_journal_year 2026
_chemical_formula_moiety 'C28 H32 N2 O3 Ru, C4 H10 O'
_chemical_formula_sum 'C32 H42 N2 O4 Ru'
_chemical_formula_weight 619.74
_space_group_crystal_system triclinic
_space_group_IT_number 2
_space_group_name_Hall '-P 1'
_space_group_name_H-M_alt 'P -1'
_atom_sites_solution_hydrogens geom
_atom_sites_solution_primary direct
_audit_creation_date 2025-05-27
_audit_creation_method
;
Olex2 1.5-alpha
(compiled 2025.05.22 svn.r631f81ec for OlexSys, GUI svn.r7248)
;
_audit_update_record
;
2025-07-03 deposited with the CCDC.	2025-12-22 downloaded from the CCDC.
;
_cell_angle_alpha 103.068(5)
_cell_angle_beta 102.083(5)
_cell_angle_gamma 111.797(4)
_cell_formula_units_Z 2
_cell_length_a 9.6961(5)
_cell_length_b 12.7169(8)
_cell_length_c 14.3705(9)
_cell_measurement_reflns_used 40061
_cell_measurement_temperature 100(2)
_cell_measurement_theta_max 28.12
_cell_measurement_theta_min 2.66
_cell_volume 1516.05(18)
_computing_cell_refinement
;
X-Area Recipe 2.0.2 (STOE, 2024)
;
_computing_data_collection
;
X-Area Pilatus3_SV 1.31.194.0 (STOE, 2023)
;
_computing_data_reduction '  X-Area Integrate 2.5.18.0 (STOE, 2024)  X-Area LANA 2.8.4 (STOE, 2024)'
_computing_molecular_graphics 'Olex2 1.5-alpha (Dolomanov et al., 2009)'
_computing_publication_material 'Olex2 1.5-alpha (Dolomanov et al., 2009)'
_computing_structure_refinement 'SHELXL 2018/3 (Sheldrick, 2015)'
_computing_structure_solution 'XS  (Sheldrick, 2008)'
_diffrn_ambient_temperature 100.15
_diffrn_detector_area_resol_mean 13.33
_diffrn_measured_fraction_theta_full 0.997
_diffrn_measured_fraction_theta_max 0.939
_diffrn_measurement_details ' 3129 frames, detector distance = 40 mm'
_diffrn_measurement_device 'Eulerian 4-circle diffractometer'
_diffrn_measurement_device_type 'STOE STADIVARI'
_diffrn_measurement_method 'rotation method, \w scans'
_diffrn_measurement_specimen_support 'MiTeGen micromount'
_diffrn_radiation_type MoK\a
_diffrn_radiation_wavelength 0.71073
_diffrn_reflns_av_R_equivalents 0.0694
_diffrn_reflns_av_unetI/netI 0.1394
_diffrn_reflns_Laue_measured_fraction_full 0.997
_diffrn_reflns_Laue_measured_fraction_max 0.939
_diffrn_reflns_limit_h_max 12
_diffrn_reflns_limit_h_min -10
_diffrn_reflns_limit_k_max 16
_diffrn_reflns_limit_k_min -16
_diffrn_reflns_limit_l_max 18
_diffrn_reflns_limit_l_min -19
_diffrn_reflns_number 35415
_diffrn_reflns_point_group_measured_fraction_full 0.997
_diffrn_reflns_point_group_measured_fraction_max 0.939
_diffrn_reflns_theta_full 25.242
_diffrn_reflns_theta_max 28.611
_diffrn_reflns_theta_min 2.844
_exptl_absorpt_coefficient_mu 0.555
_exptl_absorpt_correction_T_max 0.9840
_exptl_absorpt_correction_T_min 0.5575
_exptl_absorpt_correction_type multi-scan
_exptl_absorpt_process_details
;
STOE LANA, absorption correction by scaling of reflection intensities.
J. Koziskova, F. Hahn, J. Richter, J. Kozisek, "Comparison of different
absorption corrections on the model structure of tetrakis(\m~2~-acetato)-
diaqua-di-copper(II)", Acta Chimica Slovaca, vol. 9, no. 2, 2016, pp. 136 - 140.
Afterwards a spherical absorption correction was performed within STOE LANA.
;
_exptl_crystal_colour colorless
_exptl_crystal_density_diffrn 1.358
_exptl_crystal_density_method 'not measured'
_exptl_crystal_description needle
_exptl_crystal_F_000 648
_exptl_crystal_size_max 0.2
_exptl_crystal_size_mid 0.093
_exptl_crystal_size_min 0.02
_exptl_crystal_size_rad 0.039
_refine_diff_density_max 1.186
_refine_diff_density_min -2.331
_refine_diff_density_rms 0.141
_refine_ls_extinction_method none
_refine_ls_goodness_of_fit_ref 0.951
_refine_ls_hydrogen_treatment constr
_refine_ls_matrix_type full
_refine_ls_number_parameters 360
_refine_ls_number_reflns 7285
_refine_ls_number_restraints 154
_refine_ls_restrained_S_all 0.962
_refine_ls_R_factor_all 0.0831
_refine_ls_R_factor_gt 0.0423
_refine_ls_shift/su_max 0.002
_refine_ls_shift/su_mean 0.000
_refine_ls_structure_factor_coef Fsqd
_refine_ls_weighting_details 'w=1/[\s^2^(Fo^2^)+(0.0338P)^2^] where P=(Fo^2^+2Fc^2^)/3'
_refine_ls_weighting_scheme calc
_refine_ls_wR_factor_gt 0.0762
_refine_ls_wR_factor_ref 0.0823
_reflns_Friedel_coverage 0.000
_reflns_number_gt 4613
_reflns_number_total 7285
_reflns_threshold_expression 'I > 2\s(I)'
_cod_data_source_file d5dt01649e2.cif
_cod_data_source_block 1e_alro145i
_cod_original_cell_volume 1516.05(17)
_cod_database_code 7720427
_shelx_space_group_comment
;
The symmetry employed for this shelxl refinement is uniquely defined
by the following loop, which should always be used as a source of
symmetry information in preference to the above space-group names.
They are only intended as comments.
;
_shelx_estimated_absorpt_t_max 0.989
_shelx_estimated_absorpt_t_min 0.897

loop_
_space_group_symop_operation_xyz
'x, y, z'
'-x, -y, -z'

loop_
_atom_site_label
_atom_site_type_symbol
_atom_site_fract_x
_atom_site_fract_y
_atom_site_fract_z
_atom_site_U_iso_or_equiv
_atom_site_adp_type
_atom_site_occupancy
_atom_site_site_symmetry_order
_atom_site_calc_flag
_atom_site_refinement_flags_posn
_atom_site_refinement_flags_adp
_atom_site_refinement_flags_occupancy
_atom_site_disorder_assembly
_atom_site_disorder_group
Ru1 Ru 0.30083(3) 0.53035(2) 0.86472(2) 0.01217(8) Uani 1 1 d . . . . .
O1 O 0.8818(2) 0.57440(17) 0.70282(14) 0.0163(5) Uani 1 1 d . . . . .
O2 O 0.5279(2) 0.63037(16) 0.86470(14) 0.0150(5) Uani 1 1 d . . . . .
O3 O 0.3681(2) 0.39979(16) 0.80985(14) 0.0127(4) Uani 1 1 d . . . . .
N1 N 0.3300(2) 0.4569(2) 0.66919(17) 0.0103(5) Uani 1 1 d . . . . .
N2 N 0.2461(3) 0.5066(2) 0.71057(17) 0.0119(5) Uani 1 1 d . . . . .
C1 C 0.3128(3) 0.6799(3) 0.9815(2) 0.0181(5) Uani 1 1 d . U . . .
C2 C 0.1652(3) 0.6255(3) 0.9055(2) 0.0170(5) Uani 1 1 d . U . . .
H2 H 0.139211 0.672123 0.862947 0.020 Uiso 1 1 calc R U . . .
C3 C 0.0684(3) 0.4997(3) 0.8742(2) 0.0182(5) Uani 1 1 d . U . . .
H3 H -0.022729 0.461237 0.810299 0.022 Uiso 1 1 calc R U . . .
C4 C 0.1185(3) 0.4253(3) 0.9173(2) 0.0196(5) Uani 1 1 d . U . . .
C5 C 0.2664(3) 0.4813(3) 0.9948(2) 0.0206(6) Uani 1 1 d . U . . .
H5 H 0.313751 0.429591 1.016668 0.025 Uiso 1 1 calc R U . . .
C6 C 0.3589(3) 0.6046(3) 1.0271(2) 0.0194(5) Uani 1 1 d . U . . .
H6 H 0.470735 0.637332 1.070306 0.023 Uiso 1 1 calc R U . . .
C7 C 0.4176(4) 0.8123(3) 1.0084(3) 0.0302(6) Uani 1 1 d . U . . .
H7 H 0.407845 0.831578 0.944349 0.036 Uiso 1 1 calc R U . . .
C8 C 0.3600(4) 0.8855(3) 1.0749(3) 0.0571(12) Uani 1 1 d . U . . .
H8A H 0.428451 0.971289 1.092864 0.086 Uiso 1 1 calc R U . . .
H8B H 0.361801 0.864411 1.136504 0.086 Uiso 1 1 calc R U . . .
H8C H 0.252383 0.868165 1.038290 0.086 Uiso 1 1 calc R U . . .
C9 C 0.5923(4) 0.8496(3) 1.0602(3) 0.0443(9) Uani 1 1 d . U . . .
H9A H 0.653875 0.934318 1.069185 0.066 Uiso 1 1 calc R U . . .
H9B H 0.627814 0.799820 1.018186 0.066 Uiso 1 1 calc R U . . .
H9C H 0.606613 0.838563 1.126287 0.066 Uiso 1 1 calc R U . . .
C10 C 0.0254(4) 0.2910(3) 0.8796(3) 0.0359(8) Uani 1 1 d . U . . .
H10A H -0.021971 0.266123 0.929604 0.054 Uiso 1 1 calc R U . . .
H10B H 0.094923 0.253188 0.868871 0.054 Uiso 1 1 calc R U . . .
H10C H -0.057601 0.266064 0.815702 0.054 Uiso 1 1 calc R U . . .
C11 C 0.1646(3) 0.5292(2) 0.6373(2) 0.0124(7) Uani 1 1 d . . . . .
H11 H 0.092419 0.562039 0.644208 0.015 Uiso 1 1 calc R U . . .
C12 C 0.2002(3) 0.4979(2) 0.5490(2) 0.0140(7) Uani 1 1 d . . . . .
H12 H 0.159479 0.505747 0.486171 0.017 Uiso 1 1 calc R U . . .
C13 C 0.3074(3) 0.4529(2) 0.5728(2) 0.0128(7) Uani 1 1 d . . . . .
H13 H 0.356218 0.424303 0.528936 0.015 Uiso 1 1 calc R U . . .
C14 C 0.5709(3) 0.5691(2) 0.8015(2) 0.0111(6) Uani 1 1 d . . . . .
C15 C 0.4452(3) 0.4405(2) 0.7468(2) 0.0117(7) Uani 1 1 d . . . . .
C16 C 0.5025(3) 0.3573(3) 0.6925(2) 0.0115(6) Uani 1 1 d . . . . .
C17 C 0.4096(3) 0.2341(3) 0.6553(2) 0.0174(7) Uani 1 1 d . . . . .
H17 H 0.310100 0.202104 0.664753 0.021 Uiso 1 1 calc R U . . .
C18 C 0.4603(3) 0.1577(3) 0.6047(2) 0.0224(8) Uani 1 1 d . . . . .
H18 H 0.395968 0.073422 0.579341 0.027 Uiso 1 1 calc R U . . .
C19 C 0.6061(4) 0.2043(3) 0.5908(2) 0.0219(8) Uani 1 1 d . . . . .
H19 H 0.641334 0.152284 0.555382 0.026 Uiso 1 1 calc R U . . .
C20 C 0.6994(3) 0.3276(3) 0.6294(2) 0.0171(7) Uani 1 1 d . . . . .
H20 H 0.799735 0.359221 0.621057 0.021 Uiso 1 1 calc R U . . .
C21 C 0.6495(3) 0.4059(2) 0.6799(2) 0.0110(6) Uani 1 1 d . . . . .
C22 C 0.7553(3) 0.5381(3) 0.7215(2) 0.0131(7) Uani 1 1 d . . . . .
C23 C 0.7116(3) 0.6165(2) 0.7843(2) 0.0113(6) Uani 1 1 d . . . . .
C24 C 0.8220(3) 0.7474(3) 0.8340(2) 0.0176(7) Uani 1 1 d . . . . .
H24A H 0.930367 0.757033 0.841797 0.021 Uiso 1 1 calc R U . . .
H24B H 0.815619 0.773986 0.902554 0.021 Uiso 1 1 calc R U . . .
C25 C 0.7933(3) 0.8319(3) 0.7783(2) 0.0200(7) Uani 1 1 d . . . . .
C26 C 0.6316(3) 0.8279(3) 0.7679(3) 0.0322(9) Uani 1 1 d . . . . .
H26A H 0.620759 0.886848 0.737003 0.048 Uiso 1 1 calc R U . . .
H26B H 0.619586 0.846923 0.834867 0.048 Uiso 1 1 calc R U . . .
H26C H 0.550520 0.747281 0.725249 0.048 Uiso 1 1 calc R U . . .
C27 C 0.9174(4) 0.9598(3) 0.8387(3) 0.0403(10) Uani 1 1 d . . . . .
H27A H 0.898142 1.015161 0.806035 0.060 Uiso 1 1 calc R U . . .
H27B H 1.021670 0.965016 0.841625 0.060 Uiso 1 1 calc R U . . .
H27C H 0.912131 0.981625 0.907348 0.060 Uiso 1 1 calc R U . . .
C28 C 0.8056(4) 0.7968(3) 0.6733(3) 0.0394(10) Uani 1 1 d . . . . .
H28A H 0.787911 0.851396 0.639127 0.059 Uiso 1 1 calc R U . . .
H28B H 0.726349 0.714216 0.634457 0.059 Uiso 1 1 calc R U . . .
H28C H 0.910475 0.801953 0.678426 0.059 Uiso 1 1 calc R U . . .
O1S O 0.1543(2) -0.12161(17) 0.53536(16) 0.0245(5) Uani 1 1 d . . . . .
C1S C 0.2708(4) -0.1267(3) 0.6966(3) 0.0464(10) Uani 1 1 d . . . . .
H1SA H 0.283490 -0.180076 0.733802 0.070 Uiso 1 1 calc R U . . .
H1SB H 0.226905 -0.077306 0.730479 0.070 Uiso 1 1 calc R U . . .
H1SC H 0.373310 -0.074466 0.694514 0.070 Uiso 1 1 calc R U . . .
C2S C 0.1616(4) -0.2008(3) 0.5906(2) 0.0273(8) Uani 1 1 d . . . . .
H2SA H 0.200471 -0.256028 0.557805 0.033 Uiso 1 1 calc R U . . .
H2SB H 0.055560 -0.249433 0.591843 0.033 Uiso 1 1 calc R U . . .
C3S C 0.0294(4) -0.1793(3) 0.4428(2) 0.0253(8) Uani 1 1 d . . . . .
H3SA H -0.072224 -0.204690 0.455933 0.030 Uiso 1 1 calc R U . . .
H3SB H 0.033992 -0.251876 0.403254 0.030 Uiso 1 1 calc R U . . .
C4S C 0.0418(4) -0.0948(3) 0.3844(3) 0.0322(9) Uani 1 1 d . . . . .
H4SA H -0.044305 -0.134965 0.320013 0.048 Uiso 1 1 calc R U . . .
H4SB H 0.142472 -0.070129 0.371461 0.048 Uiso 1 1 calc R U . . .
H4SC H 0.035427 -0.023777 0.423379 0.048 Uiso 1 1 calc R U . . .

loop_
_atom_site_aniso_label
_atom_site_aniso_U_11
_atom_site_aniso_U_22
_atom_site_aniso_U_33
_atom_site_aniso_U_23
_atom_site_aniso_U_13
_atom_site_aniso_U_12
Ru1 0.01165(14) 0.02070(15) 0.00903(13) 0.00628(11) 0.00535(10) 0.01032(11)
O1 0.0089(11) 0.0238(12) 0.0199(12) 0.0073(10) 0.0090(10) 0.0086(10)
O2 0.0108(11) 0.0211(12) 0.0121(11) 0.0019(10) 0.0026(9) 0.0089(10)
O3 0.0117(11) 0.0197(12) 0.0158(11) 0.0107(10) 0.0085(9) 0.0115(10)
N1 0.0091(13) 0.0167(14) 0.0095(13) 0.0062(11) 0.0054(11) 0.0080(11)
N2 0.0102(13) 0.0205(15) 0.0083(13) 0.0066(11) 0.0049(11) 0.0083(12)
C1 0.0175(10) 0.0291(9) 0.0123(11) 0.0043(8) 0.0093(8) 0.0142(8)
C2 0.0172(11) 0.0290(10) 0.0129(12) 0.0073(9) 0.0097(8) 0.0159(8)
C3 0.0186(11) 0.0303(10) 0.0104(12) 0.0061(9) 0.0095(8) 0.0133(8)
C4 0.0224(11) 0.0295(9) 0.0160(12) 0.0104(9) 0.0150(9) 0.0145(8)
C5 0.0257(12) 0.0354(10) 0.0149(12) 0.0106(9) 0.0141(9) 0.0227(9)
C6 0.0199(12) 0.0367(10) 0.0096(12) 0.0056(9) 0.0091(8) 0.0197(9)
C7 0.0253(11) 0.0283(10) 0.0333(16) 0.0009(11) 0.0155(11) 0.0103(9)
C8 0.044(2) 0.0337(17) 0.079(3) -0.0112(18) 0.038(2) 0.0095(17)
C9 0.0247(12) 0.048(2) 0.035(2) -0.0127(18) 0.0088(13) 0.0059(12)
C10 0.0466(18) 0.0295(10) 0.0325(19) 0.0114(12) 0.0247(15) 0.0104(11)
C11 0.0091(16) 0.0189(17) 0.0146(17) 0.0092(14) 0.0029(13) 0.0099(14)
C12 0.0107(16) 0.0235(18) 0.0101(16) 0.0103(14) 0.0027(13) 0.0075(14)
C13 0.0123(17) 0.0166(17) 0.0076(16) 0.0036(14) 0.0055(13) 0.0033(14)
C14 0.0115(17) 0.0176(17) 0.0070(15) 0.0048(14) 0.0022(13) 0.0094(14)
C15 0.0081(16) 0.0185(18) 0.0123(16) 0.0082(14) 0.0035(13) 0.0079(14)
C16 0.0141(17) 0.0165(17) 0.0098(16) 0.0070(14) 0.0062(13) 0.0101(14)
C17 0.0142(17) 0.0203(19) 0.0200(18) 0.0069(15) 0.0078(14) 0.0086(15)
C18 0.0225(19) 0.0161(18) 0.028(2) 0.0056(15) 0.0093(16) 0.0081(15)
C19 0.0220(19) 0.021(2) 0.0257(19) 0.0043(16) 0.0112(16) 0.0132(16)
C20 0.0160(17) 0.0244(19) 0.0194(18) 0.0101(15) 0.0110(15) 0.0132(16)
C21 0.0097(16) 0.0158(17) 0.0112(16) 0.0074(14) 0.0033(13) 0.0078(14)
C22 0.0089(16) 0.0230(18) 0.0104(16) 0.0084(14) 0.0011(13) 0.0095(14)
C23 0.0079(16) 0.0163(17) 0.0081(16) 0.0027(13) 0.0017(13) 0.0052(14)
C24 0.0123(17) 0.0225(19) 0.0184(18) 0.0043(15) 0.0081(14) 0.0078(15)
C25 0.0229(19) 0.0184(18) 0.0212(19) 0.0063(15) 0.0124(15) 0.0089(16)
C26 0.032(2) 0.028(2) 0.047(2) 0.0210(19) 0.0157(19) 0.0186(18)
C27 0.037(2) 0.024(2) 0.049(3) 0.0061(19) 0.015(2) 0.0046(19)
C28 0.071(3) 0.034(2) 0.035(2) 0.0218(19) 0.034(2) 0.031(2)
O1S 0.0181(12) 0.0175(12) 0.0331(14) 0.0060(11) 0.0054(11) 0.0059(10)
C1S 0.038(2) 0.045(3) 0.039(3) 0.005(2) -0.002(2) 0.014(2)
C2S 0.026(2) 0.027(2) 0.031(2) 0.0068(17) 0.0141(17) 0.0121(17)
C3S 0.0203(19) 0.026(2) 0.032(2) 0.0075(17) 0.0112(17) 0.0119(16)
C4S 0.032(2) 0.036(2) 0.039(2) 0.0190(19) 0.0207(19) 0.0170(19)

loop_
_atom_type_symbol
_atom_type_description
_atom_type_scat_dispersion_real
_atom_type_scat_dispersion_imag
_atom_type_scat_source
C C 0.0033 0.0016 'International Tables Vol C Tables 4.2.6.8 and 6.1.1.4'
H H 0.0000 0.0000 'International Tables Vol C Tables 4.2.6.8 and 6.1.1.4'
N N 0.0061 0.0033 'International Tables Vol C Tables 4.2.6.8 and 6.1.1.4'
O O 0.0106 0.0060 'International Tables Vol C Tables 4.2.6.8 and 6.1.1.4'
Ru Ru -1.2594 0.8363 'International Tables Vol C Tables 4.2.6.8 and 6.1.1.4'

loop_
_geom_angle_atom_site_label_1
_geom_angle_atom_site_label_2
_geom_angle_atom_site_label_3
_geom_angle
_geom_angle_site_symmetry_1
_geom_angle_site_symmetry_3
_geom_angle_publ_flag
O2 Ru1 C1 92.42(9) . . ?
O2 Ru1 C2 118.39(9) . . ?
O2 Ru1 C3 156.24(9) . . ?
O2 Ru1 C4 158.05(9) . . ?
O2 Ru1 C5 120.12(10) . . ?
O2 Ru1 C6 94.35(10) . . ?
O3 Ru1 O2 77.07(7) . . ?
O3 Ru1 N2 76.85(8) . . ?
O3 Ru1 C1 154.07(9) . . ?
O3 Ru1 C2 163.89(9) . . ?
O3 Ru1 C3 125.97(9) . . ?
O3 Ru1 C4 98.28(9) . . ?
O3 Ru1 C5 95.60(9) . . ?
O3 Ru1 C6 118.09(9) . . ?
N2 Ru1 O2 82.08(8) . . ?
N2 Ru1 C1 125.70(10) . . ?
N2 Ru1 C2 99.80(10) . . ?
N2 Ru1 C3 96.73(10) . . ?
N2 Ru1 C4 118.14(10) . . ?
N2 Ru1 C5 154.79(11) . . ?
N2 Ru1 C6 163.61(10) . . ?
C2 Ru1 C1 37.79(10) . . ?
C2 Ru1 C3 38.19(10) . . ?
C2 Ru1 C4 69.11(11) . . ?
C3 Ru1 C1 68.89(11) . . ?
C4 Ru1 C1 82.58(11) . . ?
C4 Ru1 C3 37.83(10) . . ?
C5 Ru1 C1 69.00(11) . . ?
C5 Ru1 C2 80.73(11) . . ?
C5 Ru1 C3 67.99(11) . . ?
C5 Ru1 C4 38.30(11) . . ?
C5 Ru1 C6 37.49(11) . . ?
C6 Ru1 C1 38.17(10) . . ?
C6 Ru1 C2 67.74(10) . . ?
C6 Ru1 C3 80.09(11) . . ?
C6 Ru1 C4 68.62(12) . . ?
C14 O2 Ru1 112.66(17) . . ?
C15 O3 Ru1 104.00(15) . . ?
N2 N1 C15 112.5(2) . . ?
C13 N1 N2 110.8(2) . . ?
C13 N1 C15 135.6(2) . . ?
N1 N2 Ru1 110.66(16) . . ?
C11 N2 Ru1 143.01(18) . . ?
C11 N2 N1 106.1(2) . . ?
C2 C1 Ru1 70.73(16) . . ?
C2 C1 C6 117.4(3) . . ?
C2 C1 C7 119.8(3) . . ?
C6 C1 Ru1 70.52(16) . . ?
C6 C1 C7 122.7(3) . . ?
C7 C1 Ru1 127.4(2) . . ?
Ru1 C2 H2 118.8 . . ?
C1 C2 Ru1 71.48(15) . . ?
C1 C2 H2 118.8 . . ?
C1 C2 C3 121.1(3) . . ?
C3 C2 Ru1 71.18(16) . . ?
C3 C2 H2 118.8 . . ?
Ru1 C3 H3 118.7 . . ?
C2 C3 Ru1 70.63(16) . . ?
C2 C3 H3 118.7 . . ?
C4 C3 Ru1 71.04(16) . . ?
C4 C3 C2 120.9(3) . . ?
C4 C3 H3 118.7 . . ?
C3 C4 Ru1 71.14(16) . . ?
C3 C4 C5 117.5(3) . . ?
C3 C4 C10 122.1(3) . . ?
C5 C4 Ru1 69.85(16) . . ?
C5 C4 C10 120.3(3) . . ?
C10 C4 Ru1 127.0(2) . . ?
Ru1 C5 H5 118.7 . . ?
C4 C5 Ru1 71.85(16) . . ?
C4 C5 H5 118.7 . . ?
C6 C5 Ru1 72.02(17) . . ?
C6 C5 C4 121.5(3) . . ?
C6 C5 H5 118.7 . . ?
Ru1 C6 H6 118.3 . . ?
C1 C6 Ru1 71.31(16) . . ?
C1 C6 H6 118.3 . . ?
C5 C6 Ru1 70.49(17) . . ?
C5 C6 C1 121.6(3) . . ?
C5 C6 H6 118.3 . . ?
C1 C7 H7 107.7 . . ?
C1 C7 C8 109.4(2) . . ?
C1 C7 C9 114.1(3) . . ?
C8 C7 H7 107.7 . . ?
C8 C7 C9 109.8(3) . . ?
C9 C7 H7 107.7 . . ?
C7 C8 H8A 109.5 . . ?
C7 C8 H8B 109.5 . . ?
C7 C8 H8C 109.5 . . ?
H8A C8 H8B 109.5 . . ?
H8A C8 H8C 109.5 . . ?
H8B C8 H8C 109.5 . . ?
C7 C9 H9A 109.5 . . ?
C7 C9 H9B 109.5 . . ?
C7 C9 H9C 109.5 . . ?
H9A C9 H9B 109.5 . . ?
H9A C9 H9C 109.5 . . ?
H9B C9 H9C 109.5 . . ?
C4 C10 H10A 109.5 . . ?
C4 C10 H10B 109.5 . . ?
C4 C10 H10C 109.5 . . ?
H10A C10 H10B 109.5 . . ?
H10A C10 H10C 109.5 . . ?
H10B C10 H10C 109.5 . . ?
N2 C11 H11 124.8 . . ?
N2 C11 C12 110.5(2) . . ?
C12 C11 H11 124.8 . . ?
C11 C12 H12 127.5 . . ?
C13 C12 C11 105.0(2) . . ?
C13 C12 H12 127.5 . . ?
N1 C13 C12 107.5(2) . . ?
N1 C13 H13 126.3 . . ?
C12 C13 H13 126.3 . . ?
O2 C14 C15 112.1(2) . . ?
O2 C14 C23 123.6(3) . . ?
C23 C14 C15 124.3(2) . . ?
O3 C15 N1 106.2(2) . . ?
O3 C15 C14 110.0(2) . . ?
O3 C15 C16 114.8(2) . . ?
N1 C15 C14 101.7(2) . . ?
C16 C15 N1 108.8(2) . . ?
C16 C15 C14 114.2(2) . . ?
C17 C16 C15 120.2(2) . . ?
C17 C16 C21 120.5(3) . . ?
C21 C16 C15 119.3(2) . . ?
C16 C17 H17 119.7 . . ?
C18 C17 C16 120.5(3) . . ?
C18 C17 H17 119.7 . . ?
C17 C18 H18 120.1 . . ?
C17 C18 C19 119.9(3) . . ?
C19 C18 H18 120.1 . . ?
C18 C19 H19 120.4 . . ?
C20 C19 C18 119.3(3) . . ?
C20 C19 H19 120.4 . . ?
C19 C20 H20 119.2 . . ?
C21 C20 C19 121.5(3) . . ?
C21 C20 H20 119.2 . . ?
C16 C21 C22 122.1(2) . . ?
C20 C21 C16 118.2(3) . . ?
C20 C21 C22 119.6(2) . . ?
O1 C22 C21 117.9(2) . . ?
O1 C22 C23 122.9(3) . . ?
C23 C22 C21 119.2(2) . . ?
C14 C23 C22 119.2(3) . . ?
C14 C23 C24 120.7(2) . . ?
C22 C23 C24 120.0(2) . . ?
C23 C24 H24A 108.3 . . ?
C23 C24 H24B 108.3 . . ?
C23 C24 C25 116.0(2) . . ?
H24A C24 H24B 107.4 . . ?
C25 C24 H24A 108.3 . . ?
C25 C24 H24B 108.3 . . ?
C26 C25 C24 111.8(2) . . ?
C27 C25 C24 108.4(3) . . ?
C27 C25 C26 108.6(3) . . ?
C28 C25 C24 110.4(2) . . ?
C28 C25 C26 108.2(3) . . ?
C28 C25 C27 109.4(3) . . ?
C25 C26 H26A 109.5 . . ?
C25 C26 H26B 109.5 . . ?
C25 C26 H26C 109.5 . . ?
H26A C26 H26B 109.5 . . ?
H26A C26 H26C 109.5 . . ?
H26B C26 H26C 109.5 . . ?
C25 C27 H27A 109.5 . . ?
C25 C27 H27B 109.5 . . ?
C25 C27 H27C 109.5 . . ?
H27A C27 H27B 109.5 . . ?
H27A C27 H27C 109.5 . . ?
H27B C27 H27C 109.5 . . ?
C25 C28 H28A 109.5 . . ?
C25 C28 H28B 109.5 . . ?
C25 C28 H28C 109.5 . . ?
H28A C28 H28B 109.5 . . ?
H28A C28 H28C 109.5 . . ?
H28B C28 H28C 109.5 . . ?
C3S O1S C2S 112.9(2) . . ?
H1SA C1S H1SB 109.5 . . ?
H1SA C1S H1SC 109.5 . . ?
H1SB C1S H1SC 109.5 . . ?
C2S C1S H1SA 109.5 . . ?
C2S C1S H1SB 109.5 . . ?
C2S C1S H1SC 109.5 . . ?
O1S C2S C1S 108.6(3) . . ?
O1S C2S H2SA 110.0 . . ?
O1S C2S H2SB 110.0 . . ?
C1S C2S H2SA 110.0 . . ?
C1S C2S H2SB 110.0 . . ?
H2SA C2S H2SB 108.3 . . ?
O1S C3S H3SA 109.8 . . ?
O1S C3S H3SB 109.8 . . ?
O1S C3S C4S 109.4(3) . . ?
H3SA C3S H3SB 108.2 . . ?
C4S C3S H3SA 109.8 . . ?
C4S C3S H3SB 109.8 . . ?
C3S C4S H4SA 109.5 . . ?
C3S C4S H4SB 109.5 . . ?
C3S C4S H4SC 109.5 . . ?
H4SA C4S H4SB 109.5 . . ?
H4SA C4S H4SC 109.5 . . ?
H4SB C4S H4SC 109.5 . . ?

loop_
_geom_bond_atom_site_label_1
_geom_bond_atom_site_label_2
_geom_bond_distance
_geom_bond_site_symmetry_2
_geom_bond_publ_flag
Ru1 O2 2.0944(18) . ?
Ru1 O3 2.0568(17) . ?
Ru1 N2 2.090(2) . ?
Ru1 C1 2.182(3) . ?
Ru1 C2 2.172(3) . ?
Ru1 C3 2.179(3) . ?
Ru1 C4 2.178(3) . ?
Ru1 C5 2.152(3) . ?
Ru1 C6 2.171(3) . ?
O1 C22 1.249(3) . ?
O2 C14 1.298(3) . ?
O3 C15 1.363(3) . ?
N1 N2 1.352(3) . ?
N1 C13 1.343(3) . ?
N1 C15 1.514(3) . ?
N2 C11 1.331(3) . ?
C1 C2 1.410(4) . ?
C1 C6 1.423(4) . ?
C1 C7 1.513(4) . ?
C2 H2 1.0000 . ?
C2 C3 1.423(4) . ?
C3 H3 1.0000 . ?
C3 C4 1.412(4) . ?
C4 C5 1.421(4) . ?
C4 C10 1.502(4) . ?
C5 H5 1.0000 . ?
C5 C6 1.389(4) . ?
C6 H6 1.0000 . ?
C7 H7 1.0000 . ?
C7 C8 1.517(4) . ?
C7 C9 1.537(4) . ?
C8 H8A 0.9800 . ?
C8 H8B 0.9800 . ?
C8 H8C 0.9800 . ?
C9 H9A 0.9800 . ?
C9 H9B 0.9800 . ?
C9 H9C 0.9800 . ?
C10 H10A 0.9800 . ?
C10 H10B 0.9800 . ?
C10 H10C 0.9800 . ?
C11 H11 0.9500 . ?
C11 C12 1.394(3) . ?
C12 H12 0.9500 . ?
C12 C13 1.380(3) . ?
C13 H13 0.9500 . ?
C14 C15 1.522(4) . ?
C14 C23 1.372(4) . ?
C15 C16 1.510(4) . ?
C16 C17 1.386(4) . ?
C16 C21 1.397(4) . ?
C17 H17 0.9500 . ?
C17 C18 1.379(4) . ?
C18 H18 0.9500 . ?
C18 C19 1.392(4) . ?
C19 H19 0.9500 . ?
C19 C20 1.389(4) . ?
C20 H20 0.9500 . ?
C20 C21 1.388(4) . ?
C21 C22 1.499(4) . ?
C22 C23 1.433(4) . ?
C23 C24 1.499(4) . ?
C24 H24A 0.9900 . ?
C24 H24B 0.9900 . ?
C24 C25 1.546(4) . ?
C25 C26 1.524(4) . ?
C25 C27 1.522(4) . ?
C25 C28 1.516(4) . ?
C26 H26A 0.9800 . ?
C26 H26B 0.9800 . ?
C26 H26C 0.9800 . ?
C27 H27A 0.9800 . ?
C27 H27B 0.9800 . ?
C27 H27C 0.9800 . ?
C28 H28A 0.9800 . ?
C28 H28B 0.9800 . ?
C28 H28C 0.9800 . ?
O1S C2S 1.428(3) . ?
O1S C3S 1.413(3) . ?
C1S H1SA 0.9800 . ?
C1S H1SB 0.9800 . ?
C1S H1SC 0.9800 . ?
C1S C2S 1.505(4) . ?
C2S H2SA 0.9900 . ?
C2S H2SB 0.9900 . ?
C3S H3SA 0.9900 . ?
C3S H3SB 0.9900 . ?
C3S C4S 1.493(4) . ?
C4S H4SA 0.9800 . ?
C4S H4SB 0.9800 . ?
C4S H4SC 0.9800 . ?

loop_
_geom_torsion_atom_site_label_1
_geom_torsion_atom_site_label_2
_geom_torsion_atom_site_label_3
_geom_torsion_atom_site_label_4
_geom_torsion
_geom_torsion_site_symmetry_1
_geom_torsion_site_symmetry_2
_geom_torsion_site_symmetry_3
_geom_torsion_site_symmetry_4
_geom_torsion_publ_flag
Ru1 O2 C14 C15 -1.4(3) . . . . ?
Ru1 O2 C14 C23 176.9(2) . . . . ?
Ru1 O3 C15 N1 -57.5(2) . . . . ?
Ru1 O3 C15 C14 51.9(2) . . . . ?
Ru1 O3 C15 C16 -177.77(18) . . . . ?
Ru1 N2 C11 C12 172.1(2) . . . . ?
Ru1 C1 C2 C3 53.2(2) . . . . ?
Ru1 C1 C6 C5 -51.6(2) . . . . ?
Ru1 C1 C7 C8 166.0(2) . . . . ?
Ru1 C1 C7 C9 -70.4(4) . . . . ?
Ru1 C2 C3 C4 52.2(2) . . . . ?
Ru1 C3 C4 C5 54.0(2) . . . . ?
Ru1 C3 C4 C10 -122.5(3) . . . . ?
Ru1 C4 C5 C6 54.4(2) . . . . ?
Ru1 C5 C6 C1 51.9(2) . . . . ?
O1 C22 C23 C14 -179.6(2) . . . . ?
O1 C22 C23 C24 -2.2(4) . . . . ?
O2 C14 C15 O3 -34.9(3) . . . . ?
O2 C14 C15 N1 77.4(3) . . . . ?
O2 C14 C15 C16 -165.6(2) . . . . ?
O2 C14 C23 C22 173.1(2) . . . . ?
O2 C14 C23 C24 -4.2(4) . . . . ?
O3 C15 C16 C17 40.0(4) . . . . ?
O3 C15 C16 C21 -140.3(3) . . . . ?
N1 N2 C11 C12 -2.1(3) . . . . ?
N1 C15 C16 C17 -78.9(3) . . . . ?
N1 C15 C16 C21 100.8(3) . . . . ?
N2 N1 C13 C12 -2.1(3) . . . . ?
N2 N1 C15 O3 41.5(3) . . . . ?
N2 N1 C15 C14 -73.6(2) . . . . ?
N2 N1 C15 C16 165.6(2) . . . . ?
N2 C11 C12 C13 0.8(3) . . . . ?
C1 C2 C3 Ru1 -53.4(2) . . . . ?
C1 C2 C3 C4 -1.1(4) . . . . ?
C2 C1 C6 Ru1 54.7(2) . . . . ?
C2 C1 C6 C5 3.1(4) . . . . ?
C2 C1 C7 C8 78.3(4) . . . . ?
C2 C1 C7 C9 -158.1(3) . . . . ?
C2 C3 C4 Ru1 -52.1(2) . . . . ?
C2 C3 C4 C5 1.9(4) . . . . ?
C2 C3 C4 C10 -174.5(3) . . . . ?
C3 C4 C5 Ru1 -54.6(2) . . . . ?
C3 C4 C5 C6 -0.2(4) . . . . ?
C4 C5 C6 Ru1 -54.3(2) . . . . ?
C4 C5 C6 C1 -2.4(4) . . . . ?
C6 C1 C2 Ru1 -54.6(2) . . . . ?
C6 C1 C2 C3 -1.4(4) . . . . ?
C6 C1 C7 C8 -104.4(3) . . . . ?
C6 C1 C7 C9 19.2(4) . . . . ?
C7 C1 C2 Ru1 122.8(2) . . . . ?
C7 C1 C2 C3 176.0(2) . . . . ?
C7 C1 C6 Ru1 -122.6(3) . . . . ?
C7 C1 C6 C5 -174.2(3) . . . . ?
C10 C4 C5 Ru1 121.9(3) . . . . ?
C10 C4 C5 C6 176.3(3) . . . . ?
C11 C12 C13 N1 0.8(3) . . . . ?
C13 N1 N2 Ru1 -173.65(17) . . . . ?
C13 N1 N2 C11 2.6(3) . . . . ?
C13 N1 C15 O3 -151.8(3) . . . . ?
C13 N1 C15 C14 93.1(3) . . . . ?
C13 N1 C15 C16 -27.7(4) . . . . ?
C14 C15 C16 C17 168.3(2) . . . . ?
C14 C15 C16 C21 -12.0(4) . . . . ?
C14 C23 C24 C25 -86.2(3) . . . . ?
C15 N1 N2 Ru1 -3.6(2) . . . . ?
C15 N1 N2 C11 172.7(2) . . . . ?
C15 N1 C13 C12 -169.0(3) . . . . ?
C15 C14 C23 C22 -8.8(4) . . . . ?
C15 C14 C23 C24 173.8(2) . . . . ?
C15 C16 C17 C18 179.3(3) . . . . ?
C15 C16 C21 C20 -179.7(2) . . . . ?
C15 C16 C21 C22 2.0(4) . . . . ?
C16 C17 C18 C19 0.1(4) . . . . ?
C16 C21 C22 O1 -176.9(2) . . . . ?
C16 C21 C22 C23 6.1(4) . . . . ?
C17 C16 C21 C20 0.0(4) . . . . ?
C17 C16 C21 C22 -178.3(2) . . . . ?
C17 C18 C19 C20 0.7(4) . . . . ?
C18 C19 C20 C21 -1.2(4) . . . . ?
C19 C20 C21 C16 0.9(4) . . . . ?
C19 C20 C21 C22 179.1(3) . . . . ?
C20 C21 C22 O1 4.9(4) . . . . ?
C20 C21 C22 C23 -172.1(2) . . . . ?
C21 C16 C17 C18 -0.4(4) . . . . ?
C21 C22 C23 C14 -2.7(4) . . . . ?
C21 C22 C23 C24 174.7(2) . . . . ?
C22 C23 C24 C25 96.5(3) . . . . ?
C23 C14 C15 O3 146.8(2) . . . . ?
C23 C14 C15 N1 -100.9(3) . . . . ?
C23 C14 C15 C16 16.1(4) . . . . ?
C23 C24 C25 C26 61.1(3) . . . . ?
C23 C24 C25 C27 -179.1(2) . . . . ?
C23 C24 C25 C28 -59.4(3) . . . . ?
C2S O1S C3S C4S -173.1(2) . . . . ?
C3S O1S C2S C1S -166.6(2) . . . . ?
